data_7030168
loop_
_publ_author_name
'Baum, Amanda E.'
'Park, Heaweon'
'Wang, Denan'
'Lindeman, Sergey V.'
'Fiedler, Adam T.'

_publ_section_title
;
 Structural, spectroscopic, and electrochemical properties of nonheme
 Fe(II)-hydroquinonate complexes: synthetic models of hydroquinone
 dioxygenases.
;
_journal_issue 39
_journal_name_full 'Dalton transactions (Cambridge, England : 2003)'
_journal_page_first 12244
_journal_page_last 12253
_journal_paper_doi 10.1039/c2dt31504a
_journal_volume 41
_journal_year 2012
_chemical_formula_moiety 'C68 H55 B Fe N8 O2'
_chemical_formula_sum 'C68 H55 B Fe N8 O2'
_chemical_formula_weight 1082.86
_chemical_name_systematic
;
?
;
_space_group_crystal_system monoclinic
_space_group_IT_number 14
_space_group_name_Hall '-P 2ybc'
_space_group_name_H-M_alt 'P 1 21/c 1'
_symmetry_space_group_name_Hall '-P 2ybc'
_symmetry_space_group_name_H-M 'P 1 21/c 1'
_atom_sites_solution_hydrogens geom
_atom_sites_solution_primary direct
_atom_sites_solution_secondary difmap
_audit_creation_date 2012-06-21
_audit_creation_method
;
Olex2 1.1
(compiled 2011.11.01 svn.r2039, GUI svn.r3906)
;
_cell_angle_alpha 90.00
_cell_angle_beta 99.746(4)
_cell_angle_gamma 90.00
_cell_formula_units_Z 4
_cell_length_a 17.8034(7)
_cell_length_b 22.3235(10)
_cell_length_c 13.6123(6)
_cell_measurement_reflns_used 20222
_cell_measurement_temperature 100.00(10)
_cell_measurement_theta_max 29.5917
_cell_measurement_theta_min 3.4205
_cell_volume 5331.9(4)
_computing_cell_refinement
;
CrysAlisPro, Agilent Technologies,
Version 1.171.35.21 (release 20-01-2012 CrysAlis171 .NET)
(compiled Jan 23 2012,18:06:46)
;
_computing_data_collection
;
CrysAlisPro, Agilent Technologies,
Version 1.171.35.21 (release 20-01-2012 CrysAlis171 .NET)
(compiled Jan 23 2012,18:06:46)
;
_computing_data_reduction
;
CrysAlisPro, Agilent Technologies,
Version 1.171.35.21 (release 20-01-2012 CrysAlis171 .NET)
(compiled Jan 23 2012,18:06:46)
;
_computing_molecular_graphics
;
O. V. Dolomanov, L. J. Bourhis, R. J. Gildea, J. A. K. Howard and H. Puschmann,
OLEX2: a complete structure solution, refinement and analysis program.
J. Appl. Cryst. (2009). 42, 339-341.
;
_computing_publication_material
;
O. V. Dolomanov, L. J. Bourhis, R. J. Gildea, J. A. K. Howard and H. Puschmann,
OLEX2: a complete structure solution, refinement and analysis program.
J. Appl. Cryst. (2009). 42, 339-341.
;
_computing_structure_refinement
;
olex2.refine (L.J. Bourhis, O.V. Dolomanov, R.J. Gildea, J.A.K. Howard,
H. Puschmann, in preparation, 2011)
;
_computing_structure_solution 'SHELXS-97 (Sheldrick, 2008)'
_diffrn_ambient_temperature 100.00(10)
_diffrn_detector_area_resol_mean 10.3756
_diffrn_measured_fraction_theta_full 0.997
_diffrn_measured_fraction_theta_max 0.903
_diffrn_measurement_details
;
1 omega 36.00 99.00 0.5000 30.0000
omega____ theta____ kappa____ phi______ frames
- 11.6697 178.0000 120.0000 126

2 omega -2.00 36.00 0.5000 30.0000
omega____ theta____ kappa____ phi______ frames
- 11.6697 37.0000 30.0000 76

3 omega -18.00 84.00 0.5000 30.0000
omega____ theta____ kappa____ phi______ frames
- 11.6697 57.0000 -120.0000 204

4 omega -62.00 41.00 0.5000 30.0000
omega____ theta____ kappa____ phi______ frames
- 11.6697 -57.0000 -90.0000 206

5 omega -18.00 37.00 0.5000 30.0000
omega____ theta____ kappa____ phi______ frames
- 11.6697 57.0000 60.0000 110

6 omega -20.00 54.00 0.5000 30.0000
omega____ theta____ kappa____ phi______ frames
- 11.6697 -99.0000 -150.0000 148
;
_diffrn_measurement_device_type 'SuperNova, Dual, Cu at zero, Atlas'
_diffrn_measurement_method '\w scans'
_diffrn_orient_matrix_UB_11 -0.0349414000
_diffrn_orient_matrix_UB_12 -0.0149597000
_diffrn_orient_matrix_UB_13 -0.0168936000
_diffrn_orient_matrix_UB_21 0.0202852000
_diffrn_orient_matrix_UB_22 -0.0261687000
_diffrn_orient_matrix_UB_23 -0.0092267000
_diffrn_orient_matrix_UB_31 -0.0008314000
_diffrn_orient_matrix_UB_32 -0.0100412000
_diffrn_orient_matrix_UB_33 0.0492653000
_diffrn_radiation_monochromator mirror
_diffrn_radiation_type 'Mo K\a'
_diffrn_radiation_wavelength 0.7107
_diffrn_reflns_av_R_equivalents 0.0409
_diffrn_reflns_av_unetI/netI 0.0339
_diffrn_reflns_limit_h_max 24
_diffrn_reflns_limit_h_min -24
_diffrn_reflns_limit_k_max 28
_diffrn_reflns_limit_k_min -30
_diffrn_reflns_limit_l_max 18
_diffrn_reflns_limit_l_min -18
_diffrn_reflns_number 62124
_diffrn_reflns_theta_full 27.00
_diffrn_reflns_theta_max 29.66
_diffrn_reflns_theta_min 3.43
_diffrn_source 'SuperNova (Mo) X-ray Source'
_exptl_absorpt_coefficient_mu 0.340
_exptl_absorpt_correction_T_max 0.982
_exptl_absorpt_correction_T_min 0.887
_exptl_absorpt_correction_type gaussian
_exptl_absorpt_process_details
;
CrysAlisPro, Agilent Technologies,
Version 1.171.35.21 (release 20-01-2012 CrysAlis171 .NET)
(compiled Jan 23 2012,18:06:46)
Numerical absorption correction based on gaussian integration over
a multifaceted crystal model
;
_exptl_crystal_colour 'light yellow'
_exptl_crystal_colour_modifier light
_exptl_crystal_colour_primary yellow
_exptl_crystal_density_diffrn 1.349
_exptl_crystal_density_method 'not measured'
_exptl_crystal_description plate
_exptl_crystal_F_000 2264
_exptl_crystal_size_max 0.5848
_exptl_crystal_size_mid 0.2597
_exptl_crystal_size_min 0.0546
_refine_diff_density_max 0.339
_refine_diff_density_min -0.404
_refine_diff_density_rms 0.057
_refine_ls_extinction_method none
_refine_ls_goodness_of_fit_ref 1.058
_refine_ls_hydrogen_treatment mixed
_refine_ls_matrix_type full
_refine_ls_number_parameters 731
_refine_ls_number_reflns 13600
_refine_ls_number_restraints 0
_refine_ls_restrained_S_all 1.058
_refine_ls_R_factor_all 0.0552
_refine_ls_R_factor_gt 0.0414
_refine_ls_shift/su_max 0.001
_refine_ls_shift/su_mean 0.000
_refine_ls_structure_factor_coef Fsqd
_refine_ls_weighting_details 'calc w=1/[\s^2^(Fo^2^)+(0.0331P)^2^+5.1360P] where P=(Fo^2^+2Fc^2^)/3'
_refine_ls_weighting_scheme calc
_refine_ls_wR_factor_gt 0.1005
_refine_ls_wR_factor_ref 0.1083
_reflns_number_gt 11161
_reflns_number_total 13600
_reflns_threshold_expression >2sigma(I)
_cod_data_source_file c2dt31504a.txt
_cod_data_source_block Complex1F
_cod_database_code 7030168
_chemical_oxdiff_formula 'Fe C68 H55 N8 O2 B'
_reflns_odcompleteness_completeness 99.72
_reflns_odcompleteness_iscentric 1
_reflns_odcompleteness_theta 26.32

loop_
_space_group_symop_id
_space_group_symop_operation_xyz
1 'x, y, z'
2 '-x, y+1/2, -z+1/2'
3 '-x, -y, -z'
4 'x, -y-1/2, z-1/2'

loop_
_atom_site_label
_atom_site_type_symbol
_atom_site_fract_x
_atom_site_fract_y
_atom_site_fract_z
_atom_site_U_iso_or_equiv
_atom_site_adp_type
_atom_site_occupancy
_atom_site_symmetry_multiplicity
_atom_site_calc_flag
_atom_site_refinement_flags
Fe1 Fe 0.247303(13) 0.449679(11) 0.271694(17) 0.01579(6) Uani 1 1 d .
O1 O 0.33946(7) 0.49277(6) 0.30765(10) 0.0241(3) Uani 1 1 d .
O2 O 0.54158(8) 0.66106(7) 0.21023(11) 0.0296(3) Uani 1 1 d .
H2 H 0.5180(16) 0.6876(14) 0.172(2) 0.058(9) Uiso 1 1 d .
N1 N 0.16731(7) 0.44231(6) 0.14138(10) 0.0157(3) Uani 1 1 d .
N2 N 0.09386(7) 0.42807(6) 0.15088(10) 0.0157(3) Uani 1 1 d .
N3 N 0.19402(8) 0.38536(6) 0.34724(10) 0.0171(3) Uani 1 1 d .
N4 N 0.11582(8) 0.38358(6) 0.32748(10) 0.0165(3) Uani 1 1 d .
N5 N 0.16168(7) 0.51322(6) 0.32436(10) 0.0169(3) Uani 1 1 d .
N6 N 0.08759(7) 0.49360(6) 0.29957(10) 0.0163(3) Uani 1 1 d .
N7 N 0.31645(8) 0.37143(7) 0.21511(11) 0.0193(3) Uani 1 1 d .
N8 N 0.38885(8) 0.38972(7) 0.21407(11) 0.0199(3) Uani 1 1 d .
H7 H 0.3998(13) 0.4279(11) 0.2307(17) 0.034(6) Uiso 1 1 d .
C1 C 0.09121(10) 0.33362(8) 0.37027(12) 0.0191(3) Uani 1 1 d .
C2 C 0.15453(10) 0.30328(8) 0.41831(13) 0.0223(4) Uani 1 1 d .
H2A H 0.1551 0.2670 0.4548 0.027 Uiso 1 1 calc R
C3 C 0.21768(10) 0.33679(8) 0.40243(12) 0.0192(3) Uani 1 1 d .
C4 C 0.03901(9) 0.53425(8) 0.32974(12) 0.0174(3) Uani 1 1 d .
C5 C 0.08232(9) 0.58132(8) 0.37368(13) 0.0193(3) Uani 1 1 d .
H5 H 0.0644 0.6167 0.4008 0.023 Uiso 1 1 calc R
C6 C 0.15829(9) 0.56615(8) 0.37003(12) 0.0183(3) Uani 1 1 d .
C7 C 0.05437(9) 0.41157(7) 0.06025(12) 0.0171(3) Uani 1 1 d .
C8 C 0.10339(10) 0.41514(8) -0.00845(12) 0.0189(3) Uani 1 1 d .
H8 H 0.0920 0.4064 -0.0777 0.023 Uiso 1 1 calc R
C9 C 0.17314(9) 0.43431(7) 0.04522(12) 0.0172(3) Uani 1 1 d .
C10 C 0.01055(10) 0.31558(8) 0.36342(13) 0.0209(3) Uani 1 1 d .
C11 C -0.00791(11) 0.25537(9) 0.34361(15) 0.0281(4) Uani 1 1 d .
H11 H 0.0309 0.2278 0.3344 0.034 Uiso 1 1 calc R
C12 C -0.08258(12) 0.23565(10) 0.33730(17) 0.0356(5) Uani 1 1 d .
H12 H -0.0946 0.1947 0.3237 0.043 Uiso 1 1 calc R
C13 C -0.13950(12) 0.27553(10) 0.35080(17) 0.0356(5) Uani 1 1 d .
H13 H -0.1906 0.2620 0.3459 0.043 Uiso 1 1 calc R
C14 C -0.12198(11) 0.33520(9) 0.37150(15) 0.0289(4) Uani 1 1 d .
H14 H -0.1610 0.3625 0.3813 0.035 Uiso 1 1 calc R
C15 C -0.04726(10) 0.35509(9) 0.37787(13) 0.0231(4) Uani 1 1 d .
H15 H -0.0355 0.3960 0.3922 0.028 Uiso 1 1 calc R
C16 C 0.29935(10) 0.32350(9) 0.43431(13) 0.0224(4) Uani 1 1 d .
C17 C 0.32331(11) 0.26400(9) 0.44769(14) 0.0268(4) Uani 1 1 d .
H17 H 0.2866 0.2327 0.4406 0.032 Uiso 1 1 calc R
C18 C 0.40028(12) 0.25011(10) 0.47123(14) 0.0326(5) Uani 1 1 d .
H18 H 0.4159 0.2095 0.4794 0.039 Uiso 1 1 calc R
C19 C 0.45435(11) 0.29521(11) 0.48278(15) 0.0350(5) Uani 1 1 d .
H19 H 0.5070 0.2856 0.4987 0.042 Uiso 1 1 calc R
C20 C 0.43155(11) 0.35415(11) 0.47110(15) 0.0334(5) Uani 1 1 d .
H20 H 0.4686 0.3852 0.4792 0.040 Uiso 1 1 calc R
C21 C 0.35456(11) 0.36839(9) 0.44749(14) 0.0269(4) Uani 1 1 d .
H21 H 0.3394 0.4092 0.4403 0.032 Uiso 1 1 calc R
C22 C -0.04392(9) 0.52426(7) 0.32420(13) 0.0177(3) Uani 1 1 d .
C23 C -0.07515(10) 0.53545(8) 0.40995(13) 0.0206(3) Uani 1 1 d .
H23 H -0.0436 0.5508 0.4678 0.025 Uiso 1 1 calc R
C24 C -0.15191(10) 0.52441(9) 0.41152(14) 0.0249(4) Uani 1 1 d .
H24 H -0.1726 0.5321 0.4702 0.030 Uiso 1 1 calc R
C25 C -0.19799(10) 0.50214(9) 0.32690(15) 0.0270(4) Uani 1 1 d .
H25 H -0.2500 0.4934 0.3284 0.032 Uiso 1 1 calc R
C26 C -0.16852(10) 0.49261(8) 0.24000(14) 0.0242(4) Uani 1 1 d .
H26 H -0.2007 0.4785 0.1817 0.029 Uiso 1 1 calc R
C27 C -0.09180(9) 0.50372(8) 0.23852(13) 0.0204(3) Uani 1 1 d .
H27 H -0.0718 0.4973 0.1790 0.024 Uiso 1 1 calc R
C28 C 0.22605(9) 0.59923(8) 0.41970(13) 0.0200(3) Uani 1 1 d .
C29 C 0.22444(11) 0.66167(9) 0.42352(15) 0.0264(4) Uani 1 1 d .
H29 H 0.1826 0.6829 0.3867 0.032 Uiso 1 1 calc R
C30 C 0.28364(12) 0.69310(9) 0.48094(16) 0.0333(5) Uani 1 1 d .
H30 H 0.2820 0.7356 0.4836 0.040 Uiso 1 1 calc R
C31 C 0.34511(11) 0.66245(10) 0.53429(16) 0.0335(5) Uani 1 1 d .
H31 H 0.3851 0.6839 0.5744 0.040 Uiso 1 1 calc R
C32 C 0.34812(11) 0.60074(10) 0.52911(15) 0.0297(4) Uani 1 1 d .
H32 H 0.3909 0.5799 0.5642 0.036 Uiso 1 1 calc R
C33 C 0.28869(10) 0.56907(9) 0.47263(13) 0.0230(4) Uani 1 1 d .
H33 H 0.2908 0.5266 0.4701 0.028 Uiso 1 1 calc R
C34 C -0.02740(9) 0.39586(8) 0.03944(13) 0.0182(3) Uani 1 1 d .
C35 C -0.07193(10) 0.42085(8) -0.04526(13) 0.0222(4) Uani 1 1 d .
H35 H -0.0493 0.4473 -0.0865 0.027 Uiso 1 1 calc R
C36 C -0.14902(10) 0.40725(9) -0.06939(15) 0.0270(4) Uani 1 1 d .
H36 H -0.1788 0.4242 -0.1272 0.032 Uiso 1 1 calc R
C37 C -0.18240(10) 0.36913(9) -0.00942(15) 0.0295(4) Uani 1 1 d .
H37 H -0.2354 0.3606 -0.0251 0.035 Uiso 1 1 calc R
C38 C -0.13859(10) 0.34325(9) 0.07368(14) 0.0257(4) Uani 1 1 d .
H38 H -0.1615 0.3165 0.1142 0.031 Uiso 1 1 calc R
C39 C -0.06123(10) 0.35619(8) 0.09808(13) 0.0205(3) Uani 1 1 d .
H39 H -0.0314 0.3380 0.1547 0.025 Uiso 1 1 calc R
C40 C 0.24702(9) 0.44189(8) 0.01193(12) 0.0186(3) Uani 1 1 d .
C41 C 0.26795(11) 0.40194(9) -0.05731(14) 0.0276(4) Uani 1 1 d .
H41 H 0.2331 0.3721 -0.0862 0.033 Uiso 1 1 calc R
C42 C 0.33949(12) 0.40570(10) -0.08407(16) 0.0354(5) Uani 1 1 d .
H42 H 0.3536 0.3781 -0.1309 0.042 Uiso 1 1 calc R
C43 C 0.39056(11) 0.44933(10) -0.04304(16) 0.0321(4) Uani 1 1 d .
H43 H 0.4399 0.4512 -0.0608 0.039 Uiso 1 1 calc R
C44 C 0.36975(10) 0.49026(9) 0.02393(14) 0.0265(4) Uani 1 1 d .
H44 H 0.4043 0.5207 0.0513 0.032 Uiso 1 1 calc R
C45 C 0.29808(10) 0.48647(8) 0.05084(13) 0.0210(3) Uani 1 1 d .
H45 H 0.2837 0.5147 0.0965 0.025 Uiso 1 1 calc R
C46 C 0.38568(9) 0.53659(8) 0.28712(13) 0.0199(3) Uani 1 1 d .
C47 C 0.35966(10) 0.58810(8) 0.23460(13) 0.0222(4) Uani 1 1 d .
H62 H 0.3063 0.5948 0.2176 0.027 Uiso 1 1 calc R
C48 C 0.40970(10) 0.63013(8) 0.20630(14) 0.0225(4) Uani 1 1 d .
C49 C 0.48789(10) 0.62124(8) 0.23533(13) 0.0212(3) Uani 1 1 d .
C50 C 0.51625(9) 0.57180(8) 0.29202(13) 0.0204(3) Uani 1 1 d .
C51 C 0.46457(9) 0.53017(8) 0.31763(13) 0.0198(3) Uani 1 1 d .
H66 H 0.4833 0.4965 0.3569 0.024 Uiso 1 1 calc R
C52 C 0.38020(12) 0.68278(9) 0.14128(17) 0.0344(5) Uani 1 1 d .
H67A H 0.3856 0.6744 0.0722 0.052 Uiso 1 1 calc R
H67B H 0.4095 0.7187 0.1646 0.052 Uiso 1 1 calc R
H67C H 0.3263 0.6894 0.1449 0.052 Uiso 1 1 calc R
C53 C 0.60102(10) 0.56283(9) 0.32279(15) 0.0280(4) Uani 1 1 d .
H68A H 0.6233 0.5510 0.2646 0.042 Uiso 1 1 calc R
H68B H 0.6104 0.5314 0.3736 0.042 Uiso 1 1 calc R
H68C H 0.6245 0.6003 0.3501 0.042 Uiso 1 1 calc R
C54 C 0.31784(10) 0.31188(8) 0.19939(12) 0.0193(3) Uani 1 1 d .
C55 C 0.39186(10) 0.29344(8) 0.19048(13) 0.0213(3) Uani 1 1 d .
H47 H 0.4081 0.2537 0.1802 0.026 Uiso 1 1 calc R
C56 C 0.43603(10) 0.34426(8) 0.19954(13) 0.0209(3) Uani 1 1 d .
C57 C 0.51690(10) 0.35215(9) 0.19200(13) 0.0221(4) Uani 1 1 d .
C58 C 0.56132(11) 0.30138(10) 0.18420(15) 0.0290(4) Uani 1 1 d .
H54 H 0.5387 0.2628 0.1822 0.035 Uiso 1 1 calc R
C59 C 0.63836(11) 0.30694(10) 0.17927(16) 0.0344(5) Uani 1 1 d .
H53 H 0.6682 0.2721 0.1748 0.041 Uiso 1 1 calc R
C60 C 0.67185(11) 0.36271(11) 0.18081(16) 0.0337(5) Uani 1 1 d .
H52 H 0.7247 0.3663 0.1783 0.040 Uiso 1 1 calc R
C61 C 0.62796(11) 0.41335(10) 0.18608(15) 0.0299(4) Uani 1 1 d .
H51 H 0.6506 0.4519 0.1859 0.036 Uiso 1 1 calc R
C62 C 0.55101(10) 0.40831(9) 0.19166(14) 0.0259(4) Uani 1 1 d .
H50 H 0.5214 0.4434 0.1953 0.031 Uiso 1 1 calc R
C63 C 0.25093(10) 0.27197(8) 0.19043(12) 0.0204(3) Uani 1 1 d .
C64 C 0.17693(10) 0.29222(8) 0.15836(13) 0.0212(3) Uani 1 1 d .
H56 H 0.1682 0.3334 0.1428 0.025 Uiso 1 1 calc R
C65 C 0.11563(11) 0.25288(9) 0.14890(14) 0.0258(4) Uani 1 1 d .
H57 H 0.0654 0.2673 0.1270 0.031 Uiso 1 1 calc R
C66 C 0.12753(12) 0.19261(9) 0.17128(15) 0.0290(4) Uani 1 1 d .
H58 H 0.0856 0.1658 0.1657 0.035 Uiso 1 1 calc R
C67 C 0.20103(12) 0.17180(9) 0.20184(15) 0.0314(4) Uani 1 1 d .
H59 H 0.2095 0.1305 0.2164 0.038 Uiso 1 1 calc R
C68 C 0.26229(11) 0.21089(9) 0.21135(15) 0.0282(4) Uani 1 1 d .
H60 H 0.3125 0.1961 0.2323 0.034 Uiso 1 1 calc R
B1 B 0.07051(10) 0.43047(8) 0.25589(14) 0.0162(3) Uani 1 1 d .
H1 H 0.0147 0.4222 0.2496 0.019 Uiso 1 1 calc R

loop_
_atom_site_aniso_label
_atom_site_aniso_U_11
_atom_site_aniso_U_22
_atom_site_aniso_U_33
_atom_site_aniso_U_23
_atom_site_aniso_U_13
_atom_site_aniso_U_12
Fe1 0.01243(11) 0.01653(12) 0.01864(12) -0.00018(9) 0.00333(9) -0.00216(9)
O1 0.0170(6) 0.0229(7) 0.0327(7) -0.0032(5) 0.0056(5) -0.0062(5)
O2 0.0271(7) 0.0270(7) 0.0362(8) 0.0012(6) 0.0101(6) -0.0076(6)
N1 0.0140(6) 0.0156(7) 0.0182(6) 0.0009(5) 0.0050(5) -0.0009(5)
N2 0.0137(6) 0.0152(7) 0.0185(7) 0.0002(5) 0.0034(5) -0.0018(5)
N3 0.0145(6) 0.0192(7) 0.0177(7) 0.0001(5) 0.0031(5) -0.0003(5)
N4 0.0149(6) 0.0179(7) 0.0173(6) -0.0003(5) 0.0047(5) -0.0023(5)
N5 0.0136(6) 0.0175(7) 0.0198(7) -0.0004(5) 0.0038(5) -0.0035(5)
N6 0.0127(6) 0.0180(7) 0.0187(7) -0.0003(5) 0.0043(5) -0.0017(5)
N7 0.0162(6) 0.0207(7) 0.0213(7) 0.0012(6) 0.0045(5) -0.0009(6)
N8 0.0169(6) 0.0202(8) 0.0232(7) 0.0001(6) 0.0047(6) 0.0005(6)
C1 0.0205(8) 0.0202(8) 0.0177(8) 0.0001(6) 0.0068(6) -0.0020(7)
C2 0.0249(8) 0.0226(9) 0.0203(8) 0.0053(7) 0.0065(7) -0.0012(7)
C3 0.0214(8) 0.0197(8) 0.0166(8) 0.0010(6) 0.0032(6) 0.0000(7)
C4 0.0169(7) 0.0174(8) 0.0185(8) 0.0015(6) 0.0046(6) 0.0011(6)
C5 0.0179(7) 0.0177(8) 0.0233(8) -0.0016(6) 0.0057(7) -0.0006(6)
C6 0.0185(7) 0.0176(8) 0.0194(8) -0.0007(6) 0.0052(6) -0.0019(6)
C7 0.0181(7) 0.0146(8) 0.0183(8) 0.0005(6) 0.0017(6) -0.0004(6)
C8 0.0219(8) 0.0187(8) 0.0164(7) 0.0002(6) 0.0036(6) -0.0018(7)
C9 0.0194(8) 0.0149(8) 0.0182(8) 0.0010(6) 0.0051(6) -0.0008(6)
C10 0.0226(8) 0.0221(9) 0.0192(8) 0.0035(7) 0.0070(7) -0.0045(7)
C11 0.0284(9) 0.0227(9) 0.0350(10) 0.0033(8) 0.0105(8) -0.0035(8)
C12 0.0343(11) 0.0258(10) 0.0485(13) 0.0016(9) 0.0125(10) -0.0128(9)
C13 0.0260(9) 0.0385(12) 0.0440(12) 0.0047(10) 0.0109(9) -0.0118(9)
C14 0.0245(9) 0.0321(11) 0.0326(10) 0.0028(8) 0.0124(8) -0.0022(8)
C15 0.0246(8) 0.0250(9) 0.0216(8) 0.0008(7) 0.0093(7) -0.0051(7)
C16 0.0211(8) 0.0293(10) 0.0169(8) 0.0037(7) 0.0033(7) 0.0022(7)
C17 0.0288(9) 0.0300(10) 0.0219(9) 0.0062(7) 0.0053(7) 0.0037(8)
C18 0.0321(10) 0.0414(12) 0.0248(9) 0.0092(8) 0.0066(8) 0.0142(9)
C19 0.0232(9) 0.0560(14) 0.0258(10) 0.0106(9) 0.0041(8) 0.0099(9)
C20 0.0232(9) 0.0480(13) 0.0279(10) 0.0052(9) 0.0007(8) -0.0048(9)
C21 0.0256(9) 0.0316(10) 0.0222(9) 0.0034(7) 0.0001(7) -0.0009(8)
C22 0.0155(7) 0.0143(8) 0.0235(8) 0.0034(6) 0.0041(6) 0.0017(6)
C23 0.0187(8) 0.0209(9) 0.0224(8) 0.0015(7) 0.0042(7) 0.0010(7)
C24 0.0214(8) 0.0256(9) 0.0299(9) 0.0043(7) 0.0103(7) 0.0031(7)
C25 0.0144(7) 0.0299(10) 0.0370(10) 0.0062(8) 0.0057(7) 0.0007(7)
C26 0.0175(8) 0.0254(9) 0.0278(9) 0.0025(7) -0.0020(7) -0.0002(7)
C27 0.0186(8) 0.0199(8) 0.0229(8) 0.0033(7) 0.0041(7) 0.0027(7)
C28 0.0178(7) 0.0224(9) 0.0216(8) -0.0037(7) 0.0083(7) -0.0058(7)
C29 0.0268(9) 0.0208(9) 0.0330(10) -0.0037(7) 0.0093(8) -0.0050(7)
C30 0.0374(11) 0.0248(10) 0.0402(11) -0.0091(9) 0.0135(9) -0.0130(9)
C31 0.0274(9) 0.0383(12) 0.0354(11) -0.0131(9) 0.0073(8) -0.0155(9)
C32 0.0210(8) 0.0385(12) 0.0296(10) -0.0063(8) 0.0042(8) -0.0049(8)
C33 0.0210(8) 0.0243(9) 0.0248(9) -0.0049(7) 0.0066(7) -0.0031(7)
C34 0.0158(7) 0.0171(8) 0.0212(8) -0.0037(6) 0.0022(6) -0.0005(6)
C35 0.0226(8) 0.0192(9) 0.0242(9) -0.0016(7) 0.0019(7) 0.0010(7)
C36 0.0203(8) 0.0280(10) 0.0296(9) -0.0026(8) -0.0044(7) 0.0052(7)
C37 0.0164(8) 0.0332(11) 0.0374(11) -0.0080(9) 0.0004(8) -0.0018(7)
C38 0.0220(8) 0.0247(9) 0.0315(10) -0.0041(8) 0.0080(7) -0.0060(7)
C39 0.0193(8) 0.0195(8) 0.0221(8) -0.0014(7) 0.0018(7) -0.0018(7)
C40 0.0191(7) 0.0190(8) 0.0184(8) 0.0028(6) 0.0055(6) 0.0006(6)
C41 0.0300(9) 0.0251(10) 0.0304(10) -0.0038(8) 0.0126(8) -0.0040(8)
C42 0.0384(11) 0.0336(11) 0.0399(11) -0.0072(9) 0.0232(10) 0.0008(9)
C43 0.0246(9) 0.0370(11) 0.0393(11) 0.0044(9) 0.0184(8) 0.0027(8)
C44 0.0215(8) 0.0296(10) 0.0294(9) 0.0038(8) 0.0072(7) -0.0038(7)
C45 0.0207(8) 0.0227(9) 0.0206(8) 0.0006(7) 0.0065(7) -0.0008(7)
C46 0.0162(7) 0.0210(9) 0.0229(8) -0.0068(7) 0.0046(6) -0.0031(6)
C47 0.0155(7) 0.0218(9) 0.0278(9) -0.0056(7) -0.0009(7) 0.0009(7)
C48 0.0237(8) 0.0185(8) 0.0243(9) -0.0042(7) 0.0006(7) -0.0008(7)
C49 0.0203(8) 0.0205(9) 0.0238(8) -0.0035(7) 0.0066(7) -0.0045(7)
C50 0.0152(7) 0.0242(9) 0.0217(8) -0.0043(7) 0.0028(6) -0.0006(7)
C51 0.0172(7) 0.0198(8) 0.0225(8) -0.0006(7) 0.0032(6) -0.0003(6)
C52 0.0346(10) 0.0243(10) 0.0399(11) 0.0034(9) -0.0066(9) -0.0012(8)
C53 0.0153(8) 0.0332(11) 0.0351(10) -0.0008(8) 0.0028(7) -0.0020(7)
C54 0.0217(8) 0.0185(8) 0.0177(8) 0.0018(6) 0.0035(6) 0.0024(7)
C55 0.0225(8) 0.0206(9) 0.0212(8) 0.0005(7) 0.0046(7) 0.0051(7)
C56 0.0196(8) 0.0240(9) 0.0197(8) 0.0004(7) 0.0047(6) 0.0042(7)
C57 0.0188(8) 0.0287(10) 0.0191(8) 0.0000(7) 0.0041(7) 0.0041(7)
C58 0.0256(9) 0.0315(11) 0.0300(10) -0.0027(8) 0.0055(8) 0.0054(8)
C59 0.0263(9) 0.0396(12) 0.0388(11) -0.0035(9) 0.0099(9) 0.0114(9)
C60 0.0195(8) 0.0481(13) 0.0350(11) 0.0001(9) 0.0091(8) 0.0045(9)
C61 0.0220(9) 0.0362(11) 0.0326(10) 0.0008(8) 0.0077(8) -0.0005(8)
C62 0.0209(8) 0.0296(10) 0.0281(9) 0.0017(8) 0.0069(7) 0.0044(7)
C63 0.0244(8) 0.0198(8) 0.0183(8) 0.0000(6) 0.0070(7) -0.0004(7)
C64 0.0237(8) 0.0165(8) 0.0243(8) -0.0023(7) 0.0072(7) 0.0001(7)
C65 0.0244(9) 0.0248(9) 0.0298(9) -0.0043(7) 0.0089(7) -0.0022(7)
C66 0.0347(10) 0.0231(10) 0.0312(10) -0.0036(8) 0.0114(8) -0.0091(8)
C67 0.0415(11) 0.0178(9) 0.0344(10) 0.0030(8) 0.0049(9) -0.0029(8)
C68 0.0311(10) 0.0214(9) 0.0315(10) 0.0023(8) 0.0033(8) 0.0025(8)
B1 0.0137(8) 0.0165(9) 0.0192(8) -0.0008(7) 0.0045(7) -0.0015(7)

loop_
_atom_type_symbol
_atom_type_description
_atom_type_scat_dispersion_real
_atom_type_scat_dispersion_imag
_atom_type_scat_source
C C 0.0033 0.0016 'International Tables Vol C Tables 4.2.6.8 and 6.1.1.4'
H H 0.0000 0.0000 'International Tables Vol C Tables 4.2.6.8 and 6.1.1.4'
B B 0.0013 0.0007 'International Tables Vol C Tables 4.2.6.8 and 6.1.1.4'
N N 0.0061 0.0033 'International Tables Vol C Tables 4.2.6.8 and 6.1.1.4'
O O 0.0106 0.0060 'International Tables Vol C Tables 4.2.6.8 and 6.1.1.4'
Fe Fe 0.3463 0.8444 'International Tables Vol C Tables 4.2.6.8 and 6.1.1.4'

loop_
_exptl_crystal_face_index_h
_exptl_crystal_face_index_k
_exptl_crystal_face_index_l
_exptl_crystal_face_perp_dist
_exptl_oxdiff_crystal_face_indexfrac_h
_exptl_oxdiff_crystal_face_indexfrac_k
_exptl_oxdiff_crystal_face_indexfrac_l
_exptl_oxdiff_crystal_face_x
_exptl_oxdiff_crystal_face_y
_exptl_oxdiff_crystal_face_z
2 -31 0 0.1259 1.9999 -31.0001 -0.0000 0.3939 0.8518 0.3096
-2 31 0 0.1259 -1.9999 31.0001 0.0000 -0.3939 -0.8518 -0.3096
5 8 -19 0.2463 5.0001 8.0003 -18.9999 0.0266 0.0674 -1.0205
25 -1 0 0.0328 25.0000 -0.9997 0.0001 -0.8586 0.5333 -0.0107
-25 1 0 0.0218 -25.0000 0.9997 -0.0001 0.8586 -0.5333 0.0107
9 19 13 0.2324 9.0000 19.0000 13.0000 -0.8183 -0.4346 0.4422
6 -16 15 0.1840 5.9999 -16.0001 14.9999 -0.2237 0.4020 0.8946

loop_
_geom_angle_atom_site_label_1
_geom_angle_atom_site_label_2
_geom_angle_atom_site_label_3
_geom_angle
O1 Fe1 N1 134.21(6)
O1 Fe1 N3 131.98(6)
O1 Fe1 N5 101.45(5)
O1 Fe1 N7 89.04(5)
N1 Fe1 N3 93.61(5)
N1 Fe1 N5 85.41(5)
N1 Fe1 N7 89.01(5)
N3 Fe1 N5 83.65(5)
N3 Fe1 N7 87.53(5)
N5 Fe1 N7 169.24(5)
C46 O1 Fe1 148.67(12)
C49 O2 H2 108(2)
N2 N1 Fe1 117.55(10)
C9 N1 Fe1 133.29(11)
C9 N1 N2 107.05(13)
N1 N2 B1 119.04(13)
C7 N2 N1 109.32(13)
C7 N2 B1 131.59(13)
N4 N3 Fe1 117.01(10)
C3 N3 Fe1 134.80(11)
C3 N3 N4 107.29(13)
N3 N4 B1 120.21(13)
C1 N4 N3 109.17(13)
C1 N4 B1 130.26(14)
N6 N5 Fe1 112.83(10)
C6 N5 Fe1 141.00(11)
C6 N5 N6 106.11(13)
N5 N6 B1 120.28(13)
C4 N6 N5 110.15(13)
C4 N6 B1 129.16(13)
N8 N7 Fe1 109.45(11)
C54 N7 Fe1 144.41(11)
C54 N7 N8 104.63(14)
N7 N8 H7 116.8(15)
C56 N8 N7 113.01(15)
C56 N8 H7 129.6(15)
N4 C1 C2 107.91(15)
N4 C1 C10 125.05(15)
C2 C1 C10 127.03(16)
C1 C2 H2A 126.9
C1 C2 C3 106.13(15)
C3 C2 H2A 126.9
N3 C3 C2 109.50(15)
N3 C3 C16 121.74(15)
C2 C3 C16 128.72(16)
N6 C4 C5 107.54(14)
N6 C4 C22 124.14(15)
C5 C4 C22 128.01(15)
C4 C5 H5 127.1
C4 C5 C6 105.80(15)
C6 C5 H5 127.1
N5 C6 C5 110.38(14)
N5 C6 C28 123.72(15)
C5 C6 C28 125.50(15)
N2 C7 C8 107.94(14)
N2 C7 C34 125.32(15)
C8 C7 C34 126.67(15)
C7 C8 H8 127.2
C7 C8 C9 105.69(15)
C9 C8 H8 127.2
N1 C9 C8 110.00(14)
N1 C9 C40 120.37(15)
C8 C9 C40 129.48(15)
C11 C10 C1 117.89(16)
C15 C10 C1 123.42(16)
C15 C10 C11 118.68(16)
C10 C11 H11 119.8
C12 C11 C10 120.49(19)
C12 C11 H11 119.8
C11 C12 H12 119.9
C13 C12 C11 120.2(2)
C13 C12 H12 119.9
C12 C13 H13 120.0
C12 C13 C14 120.03(18)
C14 C13 H13 120.0
C13 C14 H14 120.0
C13 C14 C15 119.95(19)
C15 C14 H14 120.0
C10 C15 H15 119.7
C14 C15 C10 120.67(18)
C14 C15 H15 119.7
C17 C16 C3 119.55(17)
C21 C16 C3 122.13(17)
C21 C16 C17 118.26(17)
C16 C17 H17 119.7
C18 C17 C16 120.65(19)
C18 C17 H17 119.7
C17 C18 H18 119.9
C19 C18 C17 120.3(2)
C19 C18 H18 119.9
C18 C19 H19 120.1
C20 C19 C18 119.74(18)
C20 C19 H19 120.1
C19 C20 H20 119.9
C19 C20 C21 120.3(2)
C21 C20 H20 119.9
C16 C21 H21 119.6
C20 C21 C16 120.77(19)
C20 C21 H21 119.6
C23 C22 C4 117.66(15)
C23 C22 C27 118.81(15)
C27 C22 C4 123.52(15)
C22 C23 H23 119.6
C24 C23 C22 120.76(17)
C24 C23 H23 119.6
C23 C24 H24 120.2
C25 C24 C23 119.62(17)
C25 C24 H24 120.2
C24 C25 H25 119.8
C24 C25 C26 120.41(16)
C26 C25 H25 119.8
C25 C26 H26 120.1
C25 C26 C27 119.87(17)
C27 C26 H26 120.1
C22 C27 H27 119.8
C26 C27 C22 120.46(16)
C26 C27 H27 119.8
C29 C28 C6 119.74(16)
C33 C28 C6 121.00(16)
C33 C28 C29 118.87(16)
C28 C29 H29 119.8
C30 C29 C28 120.41(19)
C30 C29 H29 119.8
C29 C30 H30 120.0
C31 C30 C29 120.07(19)
C31 C30 H30 120.0
C30 C31 H31 120.0
C32 C31 C30 119.95(18)
C32 C31 H31 120.0
C31 C32 H32 119.9
C31 C32 C33 120.19(19)
C33 C32 H32 119.9
C28 C33 H33 119.8
C32 C33 C28 120.48(18)
C32 C33 H33 119.8
C35 C34 C7 117.75(15)
C39 C34 C7 123.22(15)
C39 C34 C35 119.00(15)
C34 C35 H35 119.8
C36 C35 C34 120.44(17)
C36 C35 H35 119.8
C35 C36 H36 120.0
C37 C36 C35 120.10(18)
C37 C36 H36 120.0
C36 C37 H37 120.0
C36 C37 C38 119.99(17)
C38 C37 H37 120.0
C37 C38 H38 119.8
C37 C38 C39 120.37(18)
C39 C38 H38 119.8
C34 C39 H39 120.0
C38 C39 C34 120.07(17)
C38 C39 H39 120.0
C41 C40 C9 119.33(16)
C45 C40 C9 121.71(15)
C45 C40 C41 118.90(16)
C40 C41 H41 119.9
C42 C41 C40 120.13(18)
C42 C41 H41 119.9
C41 C42 H42 119.8
C43 C42 C41 120.46(19)
C43 C42 H42 119.8
C42 C43 H43 120.0
C42 C43 C44 119.96(17)
C44 C43 H43 120.0
C43 C44 H44 120.2
C43 C44 C45 119.59(18)
C45 C44 H44 120.2
C40 C45 H45 119.5
C44 C45 C40 120.91(17)
C44 C45 H45 119.5
O1 C46 C47 123.27(15)
O1 C46 C51 118.94(16)
C47 C46 C51 117.77(16)
C46 C47 H62 119.1
C46 C47 C48 121.75(16)
C48 C47 H62 119.1
C47 C48 C49 118.70(17)
C47 C48 C52 120.73(17)
C49 C48 C52 120.51(17)
O2 C49 C48 122.28(17)
O2 C49 C50 116.33(15)
C50 C49 C48 121.38(16)
C49 C50 C51 118.35(15)
C49 C50 C53 120.72(16)
C51 C50 C53 120.91(17)
C46 C51 H66 119.1
C50 C51 C46 121.90(17)
C50 C51 H66 119.1
C48 C52 H67A 109.5
C48 C52 H67B 109.5
C48 C52 H67C 109.5
H67A C52 H67B 109.5
H67A C52 H67C 109.5
H67B C52 H67C 109.5
C50 C53 H68A 109.5
C50 C53 H68B 109.5
C50 C53 H68C 109.5
H68A C53 H68B 109.5
H68A C53 H68C 109.5
H68B C53 H68C 109.5
N7 C54 C55 110.21(15)
N7 C54 C63 124.92(15)
C55 C54 C63 124.86(16)
C54 C55 H47 126.8
C56 C55 C54 106.33(16)
C56 C55 H47 126.8
N8 C56 C55 105.80(15)
N8 C56 C57 124.02(17)
C55 C56 C57 130.14(16)
C58 C57 C56 118.79(17)
C62 C57 C56 122.69(16)
C62 C57 C58 118.52(17)
C57 C58 H54 119.8
C59 C58 C57 120.5(2)
C59 C58 H54 119.8
C58 C59 H53 119.8
C60 C59 C58 120.49(19)
C60 C59 H53 119.8
C59 C60 H52 120.3
C59 C60 C61 119.48(18)
C61 C60 H52 120.3
C60 C61 H51 119.7
C60 C61 C62 120.5(2)
C62 C61 H51 119.7
C57 C62 H50 119.8
C61 C62 C57 120.48(18)
C61 C62 H50 119.8
C64 C63 C54 122.54(16)
C64 C63 C68 118.46(17)
C68 C63 C54 118.95(16)
C63 C64 H56 119.6
C65 C64 C63 120.72(17)
C65 C64 H56 119.6
C64 C65 H57 119.9
C66 C65 C64 120.27(18)
C66 C65 H57 119.9
C65 C66 H58 120.2
C67 C66 C65 119.51(18)
C67 C66 H58 120.2
C66 C67 H59 119.8
C66 C67 C68 120.39(18)
C68 C67 H59 119.8
C63 C68 H60 119.7
C67 C68 C63 120.64(18)
C67 C68 H60 119.7
N2 B1 N4 111.15(13)
N2 B1 H1 109.3
N4 B1 H1 109.3
N6 B1 N2 108.68(13)
N6 B1 N4 109.01(13)
N6 B1 H1 109.3

loop_
_geom_bond_atom_site_label_1
_geom_bond_atom_site_label_2
_geom_bond_distance
Fe1 O1 1.8934(12)
Fe1 N1 2.0849(14)
Fe1 N3 2.0854(14)
Fe1 N5 2.2847(14)
Fe1 N7 2.3411(15)
O1 C46 1.338(2)
O2 H2 0.85(3)
O2 C49 1.390(2)
N1 C9 1.342(2)
N2 N1 1.3729(18)
N2 C7 1.363(2)
N2 B1 1.556(2)
N3 C3 1.346(2)
N4 N3 1.3732(18)
N4 C1 1.364(2)
N4 B1 1.559(2)
N5 C6 1.341(2)
N6 N5 1.3766(18)
N6 C4 1.364(2)
N6 B1 1.540(2)
N7 C54 1.347(2)
N8 N7 1.3545(19)
N8 H7 0.89(2)
N8 C56 1.353(2)
C1 C2 1.381(2)
C1 C10 1.479(2)
C2 H2A 0.9500
C2 C3 1.397(2)
C3 C16 1.475(2)
C4 C5 1.379(2)
C4 C22 1.483(2)
C5 H5 0.9500
C5 C6 1.403(2)
C6 C28 1.477(2)
C7 C8 1.385(2)
C7 C34 1.477(2)
C8 H8 0.9500
C8 C9 1.397(2)
C9 C40 1.472(2)
C10 C11 1.399(3)
C10 C15 1.394(3)
C11 H11 0.9500
C11 C12 1.389(3)
C12 H12 0.9500
C12 C13 1.384(3)
C13 H13 0.9500
C13 C14 1.386(3)
C14 H14 0.9500
C14 C15 1.391(2)
C15 H15 0.9500
C16 C17 1.398(3)
C16 C21 1.394(3)
C17 H17 0.9500
C17 C18 1.389(3)
C18 H18 0.9500
C18 C19 1.383(3)
C19 H19 0.9500
C19 C20 1.378(3)
C20 H20 0.9500
C20 C21 1.391(3)
C21 H21 0.9500
C22 C23 1.398(2)
C22 C27 1.400(2)
C23 H23 0.9500
C23 C24 1.392(2)
C24 H24 0.9500
C24 C25 1.388(3)
C25 H25 0.9500
C25 C26 1.389(3)
C26 H26 0.9500
C26 C27 1.392(2)
C27 H27 0.9500
C28 C29 1.395(3)
C28 C33 1.394(3)
C29 H29 0.9500
C29 C30 1.391(3)
C30 H30 0.9500
C30 C31 1.387(3)
C31 H31 0.9500
C31 C32 1.381(3)
C32 H32 0.9500
C32 C33 1.391(3)
C33 H33 0.9500
C34 C35 1.400(2)
C34 C39 1.395(2)
C35 H35 0.9500
C35 C36 1.390(2)
C36 H36 0.9500
C36 C37 1.381(3)
C37 H37 0.9500
C37 C38 1.387(3)
C38 H38 0.9500
C38 C39 1.391(2)
C39 H39 0.9500
C40 C41 1.393(2)
C40 C45 1.391(2)
C41 H41 0.9500
C41 C42 1.385(3)
C42 H42 0.9500
C42 C43 1.384(3)
C43 H43 0.9500
C43 C44 1.385(3)
C44 H44 0.9500
C44 C45 1.388(2)
C45 H45 0.9500
C46 C47 1.391(3)
C46 C51 1.403(2)
C47 H62 0.9500
C47 C48 1.392(3)
C48 C49 1.395(2)
C48 C52 1.511(3)
C49 C50 1.392(3)
C50 C51 1.393(2)
C50 C53 1.510(2)
C51 H66 0.9500
C52 H67A 0.9800
C52 H67B 0.9800
C52 H67C 0.9800
C53 H68A 0.9800
C53 H68B 0.9800
C53 H68C 0.9800
C54 C63 1.476(2)
C55 C54 1.405(2)
C55 H47 0.9500
C56 C55 1.374(3)
C56 C57 1.471(2)
C57 C58 1.396(3)
C57 C62 1.393(3)
C58 H54 0.9500
C59 C58 1.390(3)
C59 H53 0.9500
C60 C59 1.379(3)
C60 H52 0.9500
C61 C60 1.383(3)
C61 H51 0.9500
C62 C61 1.390(2)
C62 H50 0.9500
C63 C64 1.391(2)
C63 C68 1.401(3)
C64 H56 0.9500
C64 C65 1.390(2)
C65 H57 0.9500
C65 C66 1.388(3)
C66 H58 0.9500
C66 C67 1.384(3)
C67 H59 0.9500
C67 C68 1.386(3)
C68 H60 0.9500
B1 H1 1.0000

loop_
_geom_torsion_atom_site_label_1
_geom_torsion_atom_site_label_2
_geom_torsion_atom_site_label_3
_geom_torsion_atom_site_label_4
_geom_torsion
Fe1 O1 C46 C47 29.1(3)
Fe1 O1 C46 C51 -149.39(17)
Fe1 N1 C9 C8 162.76(12)
Fe1 N1 C9 C40 -13.3(2)
Fe1 N3 C3 C2 -168.18(13)
Fe1 N3 C3 C16 9.6(3)
Fe1 N5 C6 C5 176.12(13)
Fe1 N5 C6 C28 -10.8(3)
Fe1 N7 C54 C55 -161.88(15)
Fe1 N7 C54 C63 19.5(3)
O1 Fe1 N1 N2 -153.40(10)
O1 Fe1 N1 C9 45.59(18)
O1 Fe1 N3 N4 148.90(10)
O1 Fe1 N3 C3 -43.61(19)
O1 Fe1 N5 N6 175.46(10)
O1 Fe1 N5 C6 -1.37(19)
O1 Fe1 N7 N8 -9.69(11)
O1 Fe1 N7 C54 152.8(2)
O1 C46 C47 C48 -173.79(16)
O1 C46 C51 C50 174.91(16)
O2 C49 C50 C51 -179.01(15)
O2 C49 C50 C53 -0.5(2)
N1 Fe1 O1 C46 15.1(3)
N1 Fe1 N3 N4 -35.77(11)
N1 Fe1 N3 C3 131.72(16)
N1 Fe1 N5 N6 41.24(10)
N1 Fe1 N5 C6 -135.60(18)
N1 Fe1 N7 N8 124.56(11)
N1 Fe1 N7 C54 -72.9(2)
N1 N2 C7 C8 0.15(18)
N1 N2 C7 C34 -176.93(15)
N1 N2 B1 N4 -63.71(18)
N1 N2 B1 N6 56.26(18)
N1 C9 C40 C41 139.36(18)
N1 C9 C40 C45 -38.0(2)
N2 N1 C9 C8 0.32(18)
N2 N1 C9 C40 -175.71(14)
N2 C7 C8 C9 0.04(19)
N2 C7 C34 C35 134.03(18)
N2 C7 C34 C39 -48.0(3)
N3 Fe1 O1 C46 -171.4(2)
N3 Fe1 N1 N2 31.44(11)
N3 Fe1 N1 C9 -129.57(15)
N3 Fe1 N5 N6 -52.92(10)
N3 Fe1 N5 C6 130.24(18)
N3 Fe1 N7 N8 -141.78(11)
N3 Fe1 N7 C54 20.7(2)
N3 N4 C1 C2 0.25(18)
N3 N4 C1 C10 -178.59(15)
N3 N4 B1 N2 58.56(19)
N3 N4 B1 N6 -61.21(18)
N3 C3 C16 C17 -149.75(17)
N3 C3 C16 C21 27.3(3)
N4 N3 C3 C2 0.15(19)
N4 N3 C3 C16 177.92(15)
N4 C1 C2 C3 -0.15(19)
N4 C1 C10 C11 135.53(18)
N4 C1 C10 C15 -46.0(3)
N5 Fe1 O1 C46 -79.7(2)
N5 Fe1 N1 N2 -51.88(11)
N5 Fe1 N1 C9 147.11(16)
N5 Fe1 N3 N4 49.20(11)
N5 Fe1 N3 C3 -143.31(16)
N5 Fe1 N7 N8 -176.7(2)
N5 Fe1 N7 C54 -14.2(4)
N5 N6 C4 C5 0.74(18)
N5 N6 C4 C22 -173.36(15)
N5 N6 B1 N2 -67.02(18)
N5 N6 B1 N4 54.27(18)
N5 C6 C28 C29 149.89(17)
N5 C6 C28 C33 -37.4(2)
N6 N5 C6 C5 -0.84(18)
N6 N5 C6 C28 172.24(15)
N6 C4 C5 C6 -1.21(19)
N6 C4 C22 C23 130.07(18)
N6 C4 C22 C27 -49.2(2)
N7 Fe1 O1 C46 102.8(2)
N7 Fe1 N1 N2 118.90(11)
N7 Fe1 N1 C9 -42.11(15)
N7 Fe1 N3 N4 -124.62(11)
N7 Fe1 N3 C3 42.86(16)
N7 Fe1 N5 N6 -17.8(3)
N7 Fe1 N5 C6 165.4(2)
N7 N8 C56 C55 0.1(2)
N7 N8 C56 C57 177.93(15)
N7 C54 C63 C64 26.1(3)
N7 C54 C63 C68 -156.31(17)
N8 N7 C54 C55 1.08(18)
N8 N7 C54 C63 -177.58(15)
N8 C56 C55 C54 0.58(19)
N8 C56 C57 C58 175.41(17)
N8 C56 C57 C62 -5.0(3)
C1 N4 N3 Fe1 170.48(11)
C1 N4 N3 C3 -0.25(18)
C1 N4 B1 N2 -113.70(18)
C1 N4 B1 N6 126.53(17)
C1 C2 C3 N3 0.0(2)
C1 C2 C3 C16 -177.56(17)
C1 C10 C11 C12 179.36(18)
C1 C10 C15 C14 -179.28(17)
C2 C1 C10 C11 -43.1(3)
C2 C1 C10 C15 135.4(2)
C2 C3 C16 C17 27.6(3)
C2 C3 C16 C21 -155.37(19)
C3 C16 C17 C18 175.71(16)
C3 C16 C21 C20 -175.67(17)
C4 N6 N5 Fe1 -177.86(10)
C4 N6 N5 C6 0.06(17)
C4 N6 B1 N2 121.05(17)
C4 N6 B1 N4 -117.66(17)
C4 C5 C6 N5 1.3(2)
C4 C5 C6 C28 -171.64(16)
C4 C22 C23 C24 -177.04(16)
C4 C22 C27 C26 176.94(16)
C5 C4 C22 C23 -42.8(3)
C5 C4 C22 C27 137.97(19)
C5 C6 C28 C29 -38.1(3)
C5 C6 C28 C33 134.66(19)
C6 C28 C29 C30 171.54(17)
C6 C28 C33 C32 -172.11(16)
C7 N2 N1 Fe1 -165.95(11)
C7 N2 N1 C9 -0.30(17)
C7 N2 B1 N4 113.47(18)
C7 N2 B1 N6 -126.56(17)
C7 C8 C9 N1 -0.23(19)
C7 C8 C9 C40 175.34(17)
C7 C34 C35 C36 179.28(16)
C7 C34 C39 C38 -179.68(16)
C8 C7 C34 C35 -42.5(2)
C8 C7 C34 C39 135.42(19)
C8 C9 C40 C41 -35.8(3)
C8 C9 C40 C45 146.87(19)
C9 C40 C41 C42 -175.32(18)
C9 C40 C45 C44 175.29(16)
C10 C1 C2 C3 178.66(16)
C10 C11 C12 C13 -0.1(3)
C11 C10 C15 C14 -0.8(3)
C11 C12 C13 C14 -0.5(3)
C12 C13 C14 C15 0.5(3)
C13 C14 C15 C10 0.1(3)
C15 C10 C11 C12 0.8(3)
C16 C17 C18 C19 0.7(3)
C17 C16 C21 C20 1.4(3)
C17 C18 C19 C20 0.2(3)
C18 C19 C20 C21 -0.2(3)
C19 C20 C21 C16 -0.6(3)
C21 C16 C17 C18 -1.5(3)
C22 C4 C5 C6 172.59(16)
C22 C23 C24 C25 -0.1(3)
C23 C22 C27 C26 -2.3(3)
C23 C24 C25 C26 -2.0(3)
C24 C25 C26 C27 2.0(3)
C25 C26 C27 C22 0.2(3)
C27 C22 C23 C24 2.3(3)
C28 C29 C30 C31 0.5(3)
C29 C28 C33 C32 0.7(3)
C29 C30 C31 C32 1.0(3)
C30 C31 C32 C33 -1.7(3)
C31 C32 C33 C28 0.8(3)
C33 C28 C29 C30 -1.4(3)
C34 C7 C8 C9 177.08(16)
C34 C35 C36 C37 0.4(3)
C35 C34 C39 C38 -1.8(3)
C35 C36 C37 C38 -1.5(3)
C36 C37 C38 C39 1.0(3)
C37 C38 C39 C34 0.6(3)
C39 C34 C35 C36 1.3(3)
C40 C41 C42 C43 -0.5(3)
C41 C40 C45 C44 -2.0(3)
C41 C42 C43 C44 -1.1(3)
C42 C43 C44 C45 1.2(3)
C43 C44 C45 C40 0.4(3)
C45 C40 C41 C42 2.1(3)
C46 C47 C48 C49 -2.7(3)
C46 C47 C48 C52 174.36(17)
C47 C46 C51 C50 -3.6(3)
C47 C48 C49 O2 -179.96(16)
C47 C48 C49 C50 -0.4(3)
C48 C49 C50 C51 1.4(3)
C48 C49 C50 C53 179.98(17)
C49 C50 C51 C46 0.6(3)
C51 C46 C47 C48 4.7(3)
C52 C48 C49 O2 2.9(3)
C52 C48 C49 C50 -177.52(17)
C53 C50 C51 C46 -177.91(16)
C54 C63 C64 C65 178.60(16)
C54 C63 C68 C67 -178.69(17)
C55 C54 C63 C64 -152.32(17)
C55 C54 C63 C68 25.2(3)
C55 C56 C57 C58 -7.3(3)
C55 C56 C57 C62 172.28(19)
C56 N8 N7 Fe1 168.86(11)
C56 N8 N7 C54 -0.72(19)
C56 C55 C54 N7 -1.1(2)
C56 C55 C54 C63 177.60(16)
C56 C57 C58 C59 -178.49(18)
C56 C57 C62 C61 178.91(17)
C57 C56 C55 C54 -177.10(17)
C57 C62 C61 C60 0.0(3)
C58 C57 C62 C61 -1.5(3)
C60 C59 C58 C57 -0.8(3)
C61 C60 C59 C58 -0.8(3)
C62 C57 C58 C59 1.9(3)
C62 C61 C60 C59 1.2(3)
C63 C64 C65 C66 -0.1(3)
C64 C63 C68 C67 -1.0(3)
C64 C65 C66 C67 -0.8(3)
C65 C66 C67 C68 0.8(3)
C66 C67 C68 C63 0.1(3)
C68 C63 C64 C65 1.0(3)
B1 N2 N1 Fe1 11.81(18)
B1 N2 N1 C9 177.47(14)
B1 N2 C7 C8 -177.23(16)
B1 N2 C7 C34 5.7(3)
B1 N4 N3 Fe1 -3.27(18)
B1 N4 N3 C3 -174.00(14)
B1 N4 C1 C2 173.18(16)
B1 N4 C1 C10 -5.7(3)
B1 N6 N5 Fe1 8.80(17)
B1 N6 N5 C6 -173.28(14)
B1 N6 C4 C5 173.32(16)
B1 N6 C4 C22 -0.8(3)
